data_1518711
loop_
_publ_author_name
'Peng, Jin-Bao'
'Qi, Yue'
'Jing, Ze-Ran'
'Wang, Shao-Hua'
'Tu, Yong-Qiang'
'Zhu, Dao-Yong'
'Zhang, Fu-Min'

_publ_section_title
;
 Efficient Oxa-Diels--Alder/Semipinacol Rearrangement/Aldol Cascade
 Reaction: Short Approach to Polycyclic Architectures
;
_journal_name_full 'Organic Letters'
_journal_page_first 150209135056006
_journal_paper_doi 10.1021/acs.orglett.5b00125
_journal_year 2015
_chemical_formula_moiety 'C15 H22 O5'
_chemical_formula_sum 'C15 H22 O5'
_chemical_formula_weight 282.33
_chemical_name_systematic
;
 ? 
;
_space_group_crystal_system monoclinic
_space_group_IT_number 14
_space_group_name_Hall '-P 2ybc'
_space_group_name_H-M_alt 'P 1 21/c 1'
_symmetry_space_group_name_Hall '-P 2ybc'
_symmetry_space_group_name_H-M 'P 1 21/c 1'
_atom_sites_solution_hydrogens geom
_atom_sites_solution_primary iterative
_atom_sites_solution_secondary difmap
_audit_creation_date 2015-01-28
_audit_creation_method
;
Olex2 1.2
(compiled 2015.01.26 svn.r3150 for OlexSys, GUI svn.r4998)
;
_cell_angle_alpha 90.00
_cell_angle_beta 92.261(6)
_cell_angle_gamma 90.00
_cell_formula_units_Z 4
_cell_length_a 13.3435(10)
_cell_length_b 7.2491(5)
_cell_length_c 15.3576(9)
_cell_measurement_reflns_used 1955
_cell_measurement_temperature 290.04(10)
_cell_measurement_theta_max 28.6606
_cell_measurement_theta_min 3.1016
_cell_volume 1484.36(17)
_computing_cell_refinement
;
CrysAlisPro, Agilent Technologies,
Version 1.171.36.20 (release 27-06-2012 CrysAlis171 .NET)
(compiled Jul 11 2012,15:38:31)
;
_computing_data_collection
;
CrysAlisPro, Agilent Technologies,
Version 1.171.36.20 (release 27-06-2012 CrysAlis171 .NET)
(compiled Jul 11 2012,15:38:31)
;
_computing_data_reduction
;
CrysAlisPro, Agilent Technologies,
Version 1.171.36.20 (release 27-06-2012 CrysAlis171 .NET)
(compiled Jul 11 2012,15:38:31)
;
_computing_molecular_graphics 'Olex2 (Dolomanov et al., 2009)'
_computing_publication_material 'Olex2 (Dolomanov et al., 2009)'
_computing_structure_refinement 'ShelXL (Sheldrick, 2008)'
_computing_structure_solution
;
Superflip (Palatinus & Chapuis, 2007;Palatinus & van der Lee, 2008;
Palatinus et al., 2012)
;
_diffrn_ambient_temperature 290.04(10)
_diffrn_detector_area_resol_mean 16.0733
_diffrn_measured_fraction_theta_full 0.998
_diffrn_measured_fraction_theta_max 0.998
_diffrn_measurement_details
;
  1 omega  -19.00    8.00   1.0000   10.0000
omega____ theta____ kappa____ phi______ frames
    -      -19.3492  -99.0000   60.0000 27

  2 omega  -86.00  -57.00   1.0000   10.0000
omega____ theta____ kappa____ phi______ frames
    -      -19.3492  178.0000  150.0000 29

  3 omega   35.00   84.00   1.0000   10.0000
omega____ theta____ kappa____ phi______ frames
    -       22.7867  178.0000   90.0000 49

  4 omega   -1.00   88.00   1.0000   10.0000
omega____ theta____ kappa____ phi______ frames
    -       22.7867   57.0000  120.0000 89

  5 omega    1.00   46.00   1.0000   10.0000
omega____ theta____ kappa____ phi______ frames
    -       22.7867  -57.0000 -120.0000 45

  6 omega   29.00   74.00   1.0000   10.0000
omega____ theta____ kappa____ phi______ frames
    -       22.7867   38.0000 -120.0000 45
;
_diffrn_measurement_device_type 'SuperNova, Dual, Cu at zero, Eos'
_diffrn_measurement_method '\w scans'
_diffrn_orient_matrix_UB_11 -0.0322763000
_diffrn_orient_matrix_UB_12 0.0696747000
_diffrn_orient_matrix_UB_13 -0.0172685000
_diffrn_orient_matrix_UB_21 0.0348670000
_diffrn_orient_matrix_UB_22 0.0197058000
_diffrn_orient_matrix_UB_23 -0.0325091000
_diffrn_orient_matrix_UB_31 -0.0239583000
_diffrn_orient_matrix_UB_32 -0.0656548000
_diffrn_orient_matrix_UB_33 -0.0280138000
_diffrn_radiation_monochromator mirror
_diffrn_radiation_type MoK\a
_diffrn_radiation_wavelength 0.71073
_diffrn_reflns_av_R_equivalents 0.0218
_diffrn_reflns_av_unetI/netI 0.0292
_diffrn_reflns_limit_h_max 11
_diffrn_reflns_limit_h_min -16
_diffrn_reflns_limit_k_max 8
_diffrn_reflns_limit_k_min -8
_diffrn_reflns_limit_l_max 18
_diffrn_reflns_limit_l_min -17
_diffrn_reflns_number 6404
_diffrn_reflns_theta_full 26.02
_diffrn_reflns_theta_max 26.02
_diffrn_reflns_theta_min 3.11
_diffrn_source 'SuperNova (Mo) X-ray Source'
_exptl_absorpt_coefficient_mu 0.094
_exptl_absorpt_correction_T_max 1.00000
_exptl_absorpt_correction_T_min 0.71736
_exptl_absorpt_correction_type multi-scan
_exptl_absorpt_process_details
;
CrysAlisPro, Agilent Technologies,
Version 1.171.36.20 (release 27-06-2012 CrysAlis171 .NET)
(compiled Jul 11 2012,15:38:31)
Empirical absorption correction using spherical harmonics,
 implemented in SCALE3 ABSPACK scaling algorithm.
;
_exptl_crystal_colour 'clear light colourless'
_exptl_crystal_colour_lustre clear
_exptl_crystal_colour_modifier light
_exptl_crystal_colour_primary colourless
_exptl_crystal_density_diffrn 1.263
_exptl_crystal_density_method 'not measured'
_exptl_crystal_description block
_exptl_crystal_F_000 608
_exptl_crystal_size_max 0.31
_exptl_crystal_size_mid 0.23
_exptl_crystal_size_min 0.21
_refine_diff_density_max 0.421
_refine_diff_density_min -0.326
_refine_diff_density_rms 0.042
_refine_ls_extinction_method none
_refine_ls_goodness_of_fit_ref 1.048
_refine_ls_hydrogen_treatment constr
_refine_ls_matrix_type full
_refine_ls_number_parameters 202
_refine_ls_number_reflns 2916
_refine_ls_number_restraints 12
_refine_ls_restrained_S_all 1.049
_refine_ls_R_factor_all 0.0753
_refine_ls_R_factor_gt 0.0572
_refine_ls_shift/su_max 0.000
_refine_ls_shift/su_mean 0.000
_refine_ls_structure_factor_coef Fsqd
_refine_ls_weighting_details 'calc w=1/[\s^2^(Fo^2^)+(0.0580P)^2^+1.0071P] where P=(Fo^2^+2Fc^2^)/3'
_refine_ls_weighting_scheme calc
_refine_ls_wR_factor_gt 0.1401
_refine_ls_wR_factor_ref 0.1554
_reflns_number_gt 2231
_reflns_number_total 2916
_reflns_threshold_expression >2sigma(I)
_cod_data_source_file ol5b00125_si_005.cif
_cod_data_source_block pengjb0107
_cod_original_cell_volume 1484.37(17)
_cod_database_code 1518711
_reflns_odcompleteness_completeness 99.54
_reflns_odcompleteness_iscentric 1
_reflns_odcompleteness_theta 26.32
_olex2_refinement_description
;
1. Fixed Uiso
 At 1.2 times of:
  All C(H) groups, All C(H,H) groups, All C(H,H,H,H) groups
 At 1.5 times of:
  All C(H,H,H) groups, All O(H) groups
2. Uiso/Uaniso restraints and constraints
Uanis(C11B) \\sim Ueq, Uanis(C11A) \\sim Ueq: with sigma of 0.01 and sigma for
terminal atoms of 0.02
3. Others
 Fixed Sof: H10A(0.65) H10B(0.65) H10C(0.35) H10D(0.35) H13C(0.65) H13D(0.65)
 H13A(0.35) H13B(0.35) H15C(0.65) H15D(0.65) H15A(0.35) H15B(0.35) C11B(0.35)
 H11A(0.35) H11B(0.35) H11C(0.35) C12A(0.65) H12A(0.65) H12B(0.65) C11A(0.65)
 H11D(0.65) H11E(0.65) H11F(0.65) C12B(0.35) H12C(0.35) H12D(0.35)
4.a Ternary CH refined with riding coordinates:
 C5(H5A)
4.b Secondary CH2 refined with riding coordinates:
 C2(H2A,H2B), C3(H3A,H3B), C4(H4A,H4B), C6(H6A,H6B), C10(H10A,H10B), C10(H10C,
 H10D), C13(H13C,H13D), C13(H13A,H13B), C15(H15C,H15D), C15(H15A,H15B),
 C12A(H12A,H12B), C12B(H12C,H12D)
4.c Aromatic/amide H refined with riding coordinates:
 C7(H7)
4.d Idealised Me refined as rotating group:
 C11B(H11A,H11B,H11C), C11A(H11D,H11E,H11F)
4.e Idealised tetrahedral OH refined as rotating group:
 O5(H5)
;
_olex2_submission_special_instructions 'No special instructions were received'

loop_
_space_group_symop_id
_space_group_symop_operation_xyz
1 'x, y, z'
2 '-x, y+1/2, -z+1/2'
3 '-x, -y, -z'
4 'x, -y-1/2, z-1/2'

loop_
_atom_site_label
_atom_site_type_symbol
_atom_site_fract_x
_atom_site_fract_y
_atom_site_fract_z
_atom_site_U_iso_or_equiv
_atom_site_adp_type
_atom_site_occupancy
_atom_site_calc_flag
_atom_site_disorder_assembly
_atom_site_disorder_group
_atom_site_refinement_flags_posn
_atom_site_refinement_flags_adp
O1 O 0.76498(11) 0.2690(2) 0.28934(9) 0.0386(4) Uani 1 d . . . .
O2 O 0.75163(10) 0.3405(2) 0.43249(9) 0.0395(4) Uani 1 d . . . .
O3 O 0.70022(16) 0.5370(3) 0.63503(11) 0.0707(6) Uani 1 d . . . .
O4 O 0.84074(14) 0.4519(3) 0.57363(11) 0.0627(5) Uani 1 d D . . .
O5 O 0.69364(16) -0.0933(2) 0.31862(11) 0.0620(5) Uani 1 d . . . .
H5 H 0.7067 -0.0573 0.2697 0.093 Uiso 1 calc . . GR .
C1 C 0.71056(16) 0.2254(3) 0.36256(12) 0.0352(5) Uani 1 d . . . .
C2 C 0.74749(18) 0.4493(3) 0.25227(15) 0.0455(6) Uani 1 d . . . .
H2A H 0.7866 0.4629 0.2008 0.055 Uiso 1 calc . . R .
H2B H 0.7697 0.5425 0.2940 0.055 Uiso 1 calc . . R .
C3 C 0.63890(19) 0.4793(4) 0.22815(15) 0.0498(6) Uani 1 d . . . .
H3A H 0.6175 0.3936 0.1826 0.060 Uiso 1 calc . . R .
H3B H 0.6288 0.6038 0.2064 0.060 Uiso 1 calc . . R .
C4 C 0.57799(17) 0.4495(3) 0.30808(16) 0.0481(6) Uani 1 d . . . .
H4A H 0.5072 0.4615 0.2923 0.058 Uiso 1 calc . . R .
H4B H 0.5952 0.5432 0.3512 0.058 Uiso 1 calc . . R .
C5 C 0.59793(16) 0.2593(3) 0.34706(14) 0.0401(5) Uani 1 d . . . .
H5A H 0.5726 0.1674 0.3049 0.048 Uiso 1 calc . . R .
C6 C 0.54191(18) 0.2331(4) 0.43063(16) 0.0519(6) Uani 1 d . . . .
H6A H 0.4743 0.2812 0.4228 0.062 Uiso 1 calc . . R .
H6B H 0.5374 0.1026 0.4439 0.062 Uiso 1 calc . . R .
C7 C 0.59500(18) 0.3305(4) 0.50388(15) 0.0484(6) Uani 1 d . . . .
H7 H 0.5600 0.3600 0.5532 0.058 Uiso 1 calc . . R .
C8 C 0.69030(18) 0.3762(3) 0.50093(13) 0.0422(5) Uani 1 d . . . .
C9 C 0.74308(19) 0.4647(3) 0.57644(15) 0.0477(6) Uani 1 d . . . .
C10 C 0.8968(3) 0.5272(5) 0.6485(2) 0.0796(10) Uani 1 d . . . .
H10A H 0.8769 0.6539 0.6583 0.096 Uiso 0.65 calc A 1 R .
H10B H 0.8836 0.4560 0.7003 0.096 Uiso 0.65 calc A 1 R .
H10C H 0.9147 0.6542 0.6368 0.096 Uiso 0.35 calc A 2 R .
H10D H 0.8551 0.5260 0.6988 0.096 Uiso 0.35 calc A 2 R .
C13 C 0.7265(2) -0.0605(4) 0.47310(17) 0.0631(8) Uani 1 d . . . .
H13C H 0.7154 0.0309 0.5179 0.076 Uiso 0.65 calc B 2 R .
H13D H 0.6760 -0.1566 0.4738 0.076 Uiso 0.65 calc B 2 R .
H13A H 0.7049 -0.1882 0.4723 0.076 Uiso 0.35 calc B 1 R .
H13B H 0.6857 0.0138 0.5105 0.076 Uiso 0.35 calc B 1 R .
C14 C 0.74051(19) 0.0234(3) 0.38175(14) 0.0465(6) Uani 1 d E . . .
C15 C 0.8536(2) -0.0077(4) 0.39444(19) 0.0664(8) Uani 1 d . . . .
H15C H 0.8910 0.1033 0.4095 0.080 Uiso 0.65 calc C 2 R .
H15D H 0.8833 -0.0722 0.3465 0.080 Uiso 0.65 calc C 2 R .
H15A H 0.8771 -0.1169 0.3650 0.080 Uiso 0.35 calc C 1 R .
H15B H 0.8932 0.0992 0.3797 0.080 Uiso 0.35 calc C 1 R .
C11B C 0.9851(11) 0.423(2) 0.6670(10) 0.112(5) Uani 0.35 d D 2 . U
H11A H 1.0271 0.4268 0.6178 0.168 Uiso 0.35 calc D 2 GR .
H11B H 0.9673 0.2975 0.6790 0.168 Uiso 0.35 calc D 2 GR .
H11C H 1.0205 0.4744 0.7170 0.168 Uiso 0.35 calc D 2 GR .
C12A C 0.8328(6) -0.1332(10) 0.4739(5) 0.089(2) Uani 0.65 d E 2 . .
H12A H 0.8372 -0.2640 0.4614 0.107 Uiso 0.65 calc E 2 R .
H12B H 0.8723 -0.1016 0.5261 0.107 Uiso 0.65 calc E 2 R .
C11A C 0.9990(5) 0.5189(11) 0.6309(4) 0.0833(19) Uani 0.65 d D 1 . U
H11D H 1.0106 0.5835 0.5776 0.125 Uiso 0.65 calc D 1 GR .
H11E H 1.0189 0.3924 0.6251 0.125 Uiso 0.65 calc D 1 GR .
H11F H 1.0376 0.5752 0.6778 0.125 Uiso 0.65 calc D 1 GR .
C12B C 0.8445(14) -0.0334(17) 0.4898(9) 0.090(4) Uani 0.35 d E 1 . .
H12C H 0.8623 0.0750 0.5241 0.108 Uiso 0.35 calc E 1 R .
H12D H 0.8787 -0.1421 0.5128 0.108 Uiso 0.35 calc E 1 R .

loop_
_atom_site_aniso_label
_atom_site_aniso_U_11
_atom_site_aniso_U_22
_atom_site_aniso_U_33
_atom_site_aniso_U_23
_atom_site_aniso_U_13
_atom_site_aniso_U_12
O1 0.0479(8) 0.0366(8) 0.0316(7) 0.0039(6) 0.0049(6) 0.0047(7)
O2 0.0413(8) 0.0456(9) 0.0314(7) -0.0054(6) -0.0004(6) -0.0004(7)
O3 0.0907(14) 0.0843(14) 0.0367(9) -0.0169(9) -0.0031(9) 0.0216(12)
O4 0.0656(12) 0.0764(13) 0.0446(10) -0.0143(9) -0.0148(8) -0.0019(10)
O5 0.1049(15) 0.0345(9) 0.0469(10) -0.0027(8) 0.0084(10) -0.0061(9)
C1 0.0445(12) 0.0323(11) 0.0286(10) -0.0009(8) 0.0006(8) -0.0021(9)
C2 0.0567(14) 0.0400(12) 0.0401(12) 0.0099(10) 0.0044(10) -0.0005(10)
C3 0.0602(15) 0.0474(14) 0.0408(12) 0.0087(10) -0.0084(11) 0.0039(11)
C4 0.0430(13) 0.0512(14) 0.0492(13) 0.0036(11) -0.0078(10) 0.0072(11)
C5 0.0391(11) 0.0420(12) 0.0388(11) -0.0008(9) -0.0042(9) -0.0058(10)
C6 0.0454(13) 0.0569(15) 0.0536(14) 0.0044(12) 0.0063(11) -0.0036(11)
C7 0.0489(13) 0.0581(15) 0.0389(12) 0.0032(11) 0.0109(10) 0.0093(11)
C8 0.0566(14) 0.0400(12) 0.0299(10) -0.0014(9) 0.0001(10) 0.0088(10)
C9 0.0579(15) 0.0488(14) 0.0359(12) 0.0028(10) -0.0042(10) 0.0081(11)
C10 0.082(2) 0.101(3) 0.0539(16) -0.0134(17) -0.0248(15) -0.0039(19)
C13 0.100(2) 0.0447(15) 0.0456(14) 0.0133(11) 0.0121(14) 0.0132(14)
C14 0.0668(15) 0.0362(12) 0.0369(11) 0.0040(10) 0.0055(11) 0.0065(11)
C15 0.0744(19) 0.0616(17) 0.0634(17) 0.0139(14) 0.0064(14) 0.0292(15)
C11B 0.090(9) 0.117(10) 0.125(11) -0.031(8) -0.041(8) 0.041(8)
C12A 0.108(5) 0.087(5) 0.072(4) 0.038(4) 0.016(3) 0.044(5)
C11A 0.064(3) 0.109(5) 0.076(4) -0.015(3) -0.007(3) -0.017(4)
C12B 0.140(11) 0.062(7) 0.066(7) 0.019(7) -0.019(6) 0.040(9)

loop_
_atom_type_symbol
_atom_type_description
_atom_type_scat_dispersion_real
_atom_type_scat_dispersion_imag
_atom_type_scat_source
C C 0.0033 0.0016 'International Tables Vol C Tables 4.2.6.8 and 6.1.1.4'
H H 0.0000 0.0000 'International Tables Vol C Tables 4.2.6.8 and 6.1.1.4'
O O 0.0106 0.0060 'International Tables Vol C Tables 4.2.6.8 and 6.1.1.4'

loop_
_geom_angle_atom_site_label_1
_geom_angle_atom_site_label_2
_geom_angle_atom_site_label_3
_geom_angle
C1 O1 C2 116.19(16)
C8 O2 C1 116.95(16)
C9 O4 C10 115.4(2)
C14 O5 H5 109.5
O1 C1 O2 105.81(16)
O1 C1 C5 112.09(17)
O1 C1 C14 103.24(16)
O2 C1 C5 111.26(16)
O2 C1 C14 108.49(17)
C5 C1 C14 115.26(18)
O1 C2 H2A 109.3
O1 C2 H2B 109.3
O1 C2 C3 111.68(19)
H2A C2 H2B 107.9
C3 C2 H2A 109.3
C3 C2 H2B 109.3
C2 C3 H3A 109.9
C2 C3 H3B 109.9
C2 C3 C4 108.89(19)
H3A C3 H3B 108.3
C4 C3 H3A 109.9
C4 C3 H3B 109.9
C3 C4 H4A 109.5
C3 C4 H4B 109.5
C3 C4 C5 110.92(19)
H4A C4 H4B 108.0
C5 C4 H4A 109.5
C5 C4 H4B 109.5
C1 C5 H5A 107.7
C4 C5 C1 111.18(18)
C4 C5 H5A 107.7
C4 C5 C6 111.13(19)
C6 C5 C1 111.12(18)
C6 C5 H5A 107.7
C5 C6 H6A 109.6
C5 C6 H6B 109.6
H6A C6 H6B 108.1
C7 C6 C5 110.13(19)
C7 C6 H6A 109.6
C7 C6 H6B 109.6
C6 C7 H7 119.1
C8 C7 C6 121.8(2)
C8 C7 H7 119.1
O2 C8 C9 113.6(2)
C7 C8 O2 125.5(2)
C7 C8 C9 120.9(2)
O3 C9 O4 123.9(2)
O3 C9 C8 123.3(2)
O4 C9 C8 112.8(2)
O4 C10 H10A 110.1
O4 C10 H10B 110.1
O4 C10 H10C 109.5
O4 C10 H10D 109.5
H10A C10 H10B 108.5
H10A C10 H10C 36.9
H10A C10 H10D 73.4
H10B C10 H10C 135.3
H10B C10 H10D 38.2
H10C C10 H10D 108.0
C11B C10 O4 110.9(7)
C11B C10 H10A 134.6
C11B C10 H10B 74.2
C11B C10 H10C 109.5
C11B C10 H10D 109.5
C11A C10 O4 107.8(4)
C11A C10 H10A 110.1
C11A C10 H10B 110.1
C11A C10 H10C 75.9
C11A C10 H10D 138.3
C11A C10 C11B 37.8(7)
H13C C13 H13D 110.9
H13C C13 H13A 127.4
H13C C13 H13B 25.4
H13D C13 H13A 26.9
H13D C13 H13B 89.1
H13A C13 H13B 111.3
C14 C13 H13C 113.7
C14 C13 H13D 113.7
C14 C13 H13A 114.2
C14 C13 H13B 114.2
C14 C13 C12B 86.8(5)
C12A C13 H13C 113.7
C12A C13 H13D 113.7
C12A C13 H13A 86.9
C12A C13 H13B 137.5
C12A C13 C14 89.9(3)
C12A C13 C12B 28.8(4)
C12B C13 H13C 88.8
C12B C13 H13D 140.1
C12B C13 H13A 114.2
C12B C13 H13B 114.2
O5 C14 C1 109.42(19)
O5 C14 C13 108.7(2)
O5 C14 C15 114.0(2)
C1 C14 C13 120.43(19)
C15 C14 C1 114.2(2)
C15 C14 C13 88.9(2)
C14 C15 H15C 113.8
C14 C15 H15D 113.8
C14 C15 H15A 113.4
C14 C15 H15B 113.4
C14 C15 C12A 88.9(3)
H15C C15 H15D 111.1
H15C C15 H15A 127.9
H15C C15 H15B 27.5
H15D C15 H15A 26.3
H15D C15 H15B 88.0
H15A C15 H15B 110.7
C12A C15 H15C 113.8
C12A C15 H15D 113.8
C12A C15 H15A 87.6
C12A C15 H15B 140.0
C12B C15 C14 91.5(7)
C12B C15 H15C 86.0
C12B C15 H15D 137.7
C12B C15 H15A 113.4
C12B C15 H15B 113.4
C12B C15 C12A 29.5(5)
C10 C11B H11A 109.5
C10 C11B H11B 109.5
C10 C11B H11C 109.5
H11A C11B H11B 109.5
H11A C11B H11C 109.5
H11B C11B H11C 109.5
C13 C12A C15 89.2(4)
C13 C12A H12A 113.8
C13 C12A H12B 113.8
C15 C12A H12A 113.8
C15 C12A H12B 113.8
H12A C12A H12B 111.0
C10 C11A H11D 109.5
C10 C11A H11E 109.5
C10 C11A H11F 109.5
C13 C12B H12C 113.9
C13 C12B H12D 113.9
C15 C12B C13 88.6(8)
C15 C12B H12C 113.9
C15 C12B H12D 113.9
H12C C12B H12D 111.1

loop_
_geom_bond_atom_site_label_1
_geom_bond_atom_site_label_2
_geom_bond_distance
O1 C1 1.399(2)
O1 C2 1.441(3)
O2 C1 1.450(2)
O2 C8 1.382(2)
O3 C9 1.205(3)
O4 C9 1.309(3)
O4 C10 1.453(3)
O5 H5 0.8200
O5 C14 1.414(3)
C1 C5 1.532(3)
C1 C14 1.543(3)
C2 H2A 0.9700
C2 H2B 0.9700
C2 C3 1.497(3)
C3 H3A 0.9700
C3 H3B 0.9700
C3 C4 1.514(3)
C4 H4A 0.9700
C4 H4B 0.9700
C4 C5 1.522(3)
C5 H5A 0.9800
C5 C6 1.522(3)
C6 H6A 0.9700
C6 H6B 0.9700
C6 C7 1.484(4)
C7 H7 0.9300
C7 C8 1.317(3)
C8 C9 1.479(3)
C10 H10A 0.9700
C10 H10B 0.9700
C10 H10C 0.9700
C10 H10D 0.9700
C10 C11B 1.418(13)
C10 C11A 1.402(7)
C13 H13C 0.9700
C13 H13D 0.9700
C13 H13A 0.9700
C13 H13B 0.9700
C13 C14 1.547(3)
C13 C12A 1.513(8)
C13 C12B 1.597(18)
C14 C15 1.530(4)
C15 H15C 0.9700
C15 H15D 0.9700
C15 H15A 0.9700
C15 H15B 0.9700
C15 C12A 1.556(7)
C15 C12B 1.486(14)
C11B H11A 0.9600
C11B H11B 0.9600
C11B H11C 0.9600
C12A H12A 0.9700
C12A H12B 0.9700
C11A H11D 0.9600
C11A H11E 0.9600
C11A H11F 0.9600
C12B H12C 0.9700
C12B H12D 0.9700

loop_
_geom_torsion_atom_site_label_1
_geom_torsion_atom_site_label_2
_geom_torsion_atom_site_label_3
_geom_torsion_atom_site_label_4
_geom_torsion
O1 C1 C5 C4 -48.9(2)
O1 C1 C5 C6 -173.20(18)
O1 C1 C14 O5 -73.4(2)
O1 C1 C14 C13 159.7(2)
O1 C1 C14 C15 55.8(2)
O1 C2 C3 C4 56.5(3)
O2 C1 C5 C4 69.4(2)
O2 C1 C5 C6 -54.9(2)
O2 C1 C14 O5 174.68(17)
O2 C1 C14 C13 47.7(3)
O2 C1 C14 C15 -56.2(2)
O2 C8 C9 O3 165.8(2)
O2 C8 C9 O4 -15.8(3)
O5 C14 C15 C12A -96.8(4)
O5 C14 C15 C12B -126.2(5)
C1 O1 C2 C3 -56.6(2)
C1 O2 C8 C7 -7.3(3)
C1 O2 C8 C9 169.42(18)
C1 C5 C6 C7 46.6(3)
C1 C14 C15 C12A 136.4(4)
C1 C14 C15 C12B 107.0(5)
C2 O1 C1 O2 -69.7(2)
C2 O1 C1 C5 51.7(2)
C2 O1 C1 C14 176.36(18)
C2 C3 C4 C5 -55.8(3)
C3 C4 C5 C1 52.1(2)
C3 C4 C5 C6 176.46(19)
C4 C5 C6 C7 -77.7(2)
C5 C1 C14 O5 49.2(2)
C5 C1 C14 C13 -77.8(3)
C5 C1 C14 C15 178.36(19)
C5 C6 C7 C8 -20.3(3)
C6 C7 C8 O2 -0.4(4)
C6 C7 C8 C9 -176.9(2)
C7 C8 C9 O3 -17.3(4)
C7 C8 C9 O4 161.1(2)
C8 O2 C1 O1 156.69(16)
C8 O2 C1 C5 34.7(2)
C8 O2 C1 C14 -93.1(2)
C9 O4 C10 C11B 145.8(9)
C9 O4 C10 C11A -174.1(4)
C10 O4 C9 O3 1.7(4)
C10 O4 C9 C8 -176.7(2)
C13 C14 C15 C12A 13.2(4)
C13 C14 C15 C12B -16.2(5)
C14 C1 C5 C4 -166.57(18)
C14 C1 C5 C6 69.1(2)
C14 C13 C12A C15 13.4(4)
C14 C13 C12B C15 -15.5(5)
C14 C15 C12A C13 -13.5(4)
C14 C15 C12B C13 15.6(5)
C12A C13 C14 O5 101.4(4)
C12A C13 C14 C1 -131.3(4)
C12A C13 C14 C15 -13.6(4)
C12A C13 C12B C15 80.1(14)
C12A C15 C12B C13 -69.5(16)
C12B C13 C14 O5 130.0(5)
C12B C13 C14 C1 -102.7(5)
C12B C13 C14 C15 15.0(5)
C12B C13 C12A C15 -70.2(13)
C12B C15 C12A C13 81.4(16)
